data_7103368
loop_
_publ_author_name
'Braunschweig, Holger'
'Kupfer, Thomas'

_publ_section_title
;
 Direct functionalization at the boron center of antiaromatic
 chloroborole.
;
_journal_issue 37
_journal_name_full 'Chemical communications (Cambridge, England)'
_journal_page_first 4487
_journal_page_last 4489
_journal_paper_doi 10.1039/b808483a
_journal_year 2008
_chemical_formula_moiety 'C34 H38 B N Si2'
_chemical_formula_sum 'C34 H38 B N Si2'
_chemical_formula_weight 527.64
_chemical_name_common
;
?
;
_chemical_name_systematic
;
?
;
_space_group_IT_number 14
_symmetry_cell_setting monoclinic
_symmetry_space_group_name_Hall '-P 2yn'
_symmetry_space_group_name_H-M 'P 1 21/n 1'
_atom_sites_solution_hydrogens geom
_atom_sites_solution_primary direct
_atom_sites_solution_secondary difmap
_audit_creation_method SHELXL-97
_cell_angle_alpha 90.00
_cell_angle_beta 102.334(2)
_cell_angle_gamma 90.00
_cell_formula_units_Z 4
_cell_length_a 12.5821(6)
_cell_length_b 11.4550(6)
_cell_length_c 22.2650(11)
_cell_measurement_reflns_used 7504
_cell_measurement_temperature 100(2)
_cell_measurement_theta_max 25.78
_cell_measurement_theta_min 2.47
_cell_volume 3134.9(3)
_computing_cell_refinement 'Saint+ ver. 7.12A (Bruker AXS)'
_computing_data_collection 'APEX2 ver. 1.0-27 (Bruker AXS)'
_computing_data_reduction 'Saint+ ver. 7.12A (Bruker AXS)'
_computing_molecular_graphics 'XP ver. 5.1 (Bruker AXS, 1998)'
_computing_publication_material 'SHELXL-97 (Sheldrick, 1997)'
_computing_structure_refinement 'SHELXL-97 (Sheldrick, 1997)'
_computing_structure_solution 'SHELXS-97 (Sheldrick, 1990)'
_diffrn_ambient_temperature 100(2)
_diffrn_measured_fraction_theta_full 0.996
_diffrn_measured_fraction_theta_max 0.996
_diffrn_measurement_device_type 'CCD area detector'
_diffrn_measurement_method 'phi and omega scans'
_diffrn_radiation_monochromator 'multi-layer mirror'
_diffrn_radiation_source 'rotating anode'
_diffrn_radiation_type MoK\a
_diffrn_radiation_wavelength 0.71073
_diffrn_reflns_av_R_equivalents 0.0836
_diffrn_reflns_av_sigmaI/netI 0.0893
_diffrn_reflns_limit_h_max 15
_diffrn_reflns_limit_h_min -15
_diffrn_reflns_limit_k_max 13
_diffrn_reflns_limit_k_min -14
_diffrn_reflns_limit_l_max 22
_diffrn_reflns_limit_l_min -27
_diffrn_reflns_number 50371
_diffrn_reflns_theta_full 26.00
_diffrn_reflns_theta_max 26.00
_diffrn_reflns_theta_min 1.87
_exptl_absorpt_coefficient_mu 0.135
_exptl_absorpt_correction_T_max 0.9989
_exptl_absorpt_correction_T_min 0.9812
_exptl_absorpt_correction_type multi-scan
_exptl_absorpt_process_details 'Sadabs 2004/1 (Brucker Nonius 2004)'
_exptl_crystal_colour red
_exptl_crystal_density_diffrn 1.118
_exptl_crystal_density_method 'not measured'
_exptl_crystal_description plate
_exptl_crystal_F_000 1128
_exptl_crystal_size_max 0.20
_exptl_crystal_size_mid 0.10
_exptl_crystal_size_min 0.02
_refine_diff_density_max 0.374
_refine_diff_density_min -0.449
_refine_diff_density_rms 0.059
_refine_ls_extinction_method none
_refine_ls_goodness_of_fit_ref 1.015
_refine_ls_hydrogen_treatment constr
_refine_ls_matrix_type full
_refine_ls_number_parameters 343
_refine_ls_number_reflns 6144
_refine_ls_number_restraints 0
_refine_ls_restrained_S_all 1.015
_refine_ls_R_factor_all 0.1162
_refine_ls_R_factor_gt 0.0542
_refine_ls_shift/su_max 0.001
_refine_ls_shift/su_mean 0.000
_refine_ls_structure_factor_coef Fsqd
_refine_ls_weighting_details 'calc w=1/[\s^2^(Fo^2^)+(0.0229P)^2^+3.4003P] where P=(Fo^2^+2Fc^2^)/3'
_refine_ls_weighting_scheme calc
_refine_ls_wR_factor_gt 0.0897
_refine_ls_wR_factor_ref 0.1064
_reflns_number_gt 3853
_reflns_number_total 6144
_reflns_threshold_expression >2sigma(I)
_cod_data_source_file b808483a.txt
_cod_data_source_block Cu100
_cod_depositor_comments
;
The following automatic conversions were performed:
'_symmetry_cell_setting' value 'Monoclinic' changed to 'monoclinic'
according to '/home/saulius/struct/CIF-dictionaries/cif_core.dic'
dictionary named 'cif_core.dic' version 2.4.1 from 2010-06-29.

Automatic conversion script
Id: cif_fix_enum 1527 2010-12-29 10:47:43Z saulius 
;
_cod_original_sg_symbol_H-M P2(1)/n
_cod_database_code 7103368

loop_
_symmetry_equiv_pos_as_xyz
'x, y, z'
'-x+1/2, y+1/2, -z+1/2'
'-x, -y, -z'
'x-1/2, -y-1/2, z-1/2'

loop_
_atom_site_label
_atom_site_type_symbol
_atom_site_fract_x
_atom_site_fract_y
_atom_site_fract_z
_atom_site_U_iso_or_equiv
_atom_site_adp_type
_atom_site_occupancy
_atom_site_symmetry_multiplicity
_atom_site_calc_flag
_atom_site_refinement_flags
_atom_site_disorder_assembly
_atom_site_disorder_group
Si1 Si 1.01142(5) 0.92176(6) 0.13585(3) 0.01991(17) Uani 1 1 d . . .
N1 N 0.94132(14) 0.78801(17) 0.11963(8) 0.0181(5) Uani 1 1 d . . .
C1 C 0.76600(18) 0.8297(2) 0.16950(10) 0.0190(6) Uani 1 1 d . . .
B1 B 0.8272(2) 0.7875(2) 0.11712(13) 0.0190(6) Uani 1 1 d . . .
Si2 Si 1.00865(5) 0.65843(6) 0.10559(3) 0.02335(18) Uani 1 1 d . . .
C2 C 0.65886(18) 0.8217(2) 0.14555(10) 0.0173(5) Uani 1 1 d . . .
C3 C 0.63681(17) 0.7795(2) 0.07894(10) 0.0175(5) Uani 1 1 d . . .
C4 C 0.73003(17) 0.7527(2) 0.06134(10) 0.0166(5) Uani 1 1 d . . .
C11 C 0.81468(18) 0.8607(2) 0.23397(10) 0.0200(6) Uani 1 1 d . . .
C12 C 0.78803(18) 0.9638(2) 0.26107(11) 0.0253(6) Uani 1 1 d . . .
H12A H 0.7384 1.0172 0.2374 0.030 Uiso 1 1 calc R . .
C13 C 0.8335(2) 0.9887(3) 0.32225(12) 0.0309(7) Uani 1 1 d . . .
H13A H 0.8145 1.0588 0.3402 0.037 Uiso 1 1 calc R . .
C14 C 0.9059(2) 0.9120(3) 0.35695(12) 0.0337(7) Uani 1 1 d . . .
H14A H 0.9361 0.9289 0.3989 0.040 Uiso 1 1 calc R . .
C15 C 0.9348(2) 0.8107(3) 0.33085(12) 0.0308(7) Uani 1 1 d . . .
H15A H 0.9853 0.7583 0.3547 0.037 Uiso 1 1 calc R . .
C16 C 0.88990(19) 0.7855(2) 0.26974(11) 0.0250(6) Uani 1 1 d . . .
H16A H 0.9107 0.7161 0.2520 0.030 Uiso 1 1 calc R . .
C21 C 0.56806(17) 0.8475(2) 0.17683(10) 0.0189(6) Uani 1 1 d . . .
C22 C 0.49192(19) 0.9334(2) 0.15447(11) 0.0272(6) Uani 1 1 d . . .
H22A H 0.4977 0.9757 0.1186 0.033 Uiso 1 1 calc R . .
C23 C 0.4078(2) 0.9586(3) 0.18363(12) 0.0343(7) Uani 1 1 d . . .
H23A H 0.3573 1.0189 0.1685 0.041 Uiso 1 1 calc R . .
C24 C 0.3979(2) 0.8954(3) 0.23480(13) 0.0378(8) Uani 1 1 d . . .
H24A H 0.3396 0.9112 0.2546 0.045 Uiso 1 1 calc R . .
C25 C 0.4720(2) 0.8098(3) 0.25732(13) 0.0381(8) Uani 1 1 d . . .
H25A H 0.4646 0.7666 0.2926 0.046 Uiso 1 1 calc R . .
C26 C 0.5578(2) 0.7857(2) 0.22903(11) 0.0284(6) Uani 1 1 d . . .
H26A H 0.6093 0.7270 0.2453 0.034 Uiso 1 1 calc R . .
C31 C 0.52444(17) 0.7746(2) 0.04165(10) 0.0181(6) Uani 1 1 d . . .
C32 C 0.49309(19) 0.8432(2) -0.01093(11) 0.0231(6) Uani 1 1 d . . .
H32A H 0.5455 0.8909 -0.0242 0.028 Uiso 1 1 calc R . .
C33 C 0.3866(2) 0.8426(2) -0.04406(12) 0.0299(6) Uani 1 1 d . . .
H33A H 0.3661 0.8911 -0.0793 0.036 Uiso 1 1 calc R . .
C34 C 0.3100(2) 0.7719(2) -0.02614(12) 0.0293(7) Uani 1 1 d . . .
H34A H 0.2372 0.7708 -0.0492 0.035 Uiso 1 1 calc R . .
C35 C 0.34000(19) 0.7027(2) 0.02551(12) 0.0299(7) Uani 1 1 d . . .
H35A H 0.2878 0.6533 0.0377 0.036 Uiso 1 1 calc R . .
C36 C 0.44588(19) 0.7050(2) 0.05956(12) 0.0256(6) Uani 1 1 d . . .
H36A H 0.4652 0.6586 0.0956 0.031 Uiso 1 1 calc R . .
C41 C 0.73653(17) 0.7162(2) -0.00154(10) 0.0178(6) Uani 1 1 d . . .
C42 C 0.7973(2) 0.7820(2) -0.03471(11) 0.0310(7) Uani 1 1 d . . .
H42A H 0.8358 0.8487 -0.0163 0.037 Uiso 1 1 calc R . .
C43 C 0.8025(2) 0.7513(3) -0.09453(12) 0.0356(7) Uani 1 1 d . . .
H43A H 0.8437 0.7977 -0.1167 0.043 Uiso 1 1 calc R . .
C44 C 0.7482(2) 0.6540(2) -0.12163(11) 0.0275(6) Uani 1 1 d . . .
H44A H 0.7516 0.6331 -0.1625 0.033 Uiso 1 1 calc R . .
C45 C 0.68913(19) 0.5872(2) -0.08916(11) 0.0265(6) Uani 1 1 d . . .
H45A H 0.6520 0.5197 -0.1076 0.032 Uiso 1 1 calc R . .
C46 C 0.68324(18) 0.6178(2) -0.02947(11) 0.0226(6) Uani 1 1 d . . .
H46A H 0.6422 0.5708 -0.0075 0.027 Uiso 1 1 calc R . .
C51 C 0.9105(2) 1.0422(2) 0.11481(12) 0.0296(7) Uani 1 1 d . . .
H51A H 0.8578 1.0391 0.1415 0.044 Uiso 1 1 calc R . .
H51B H 0.8723 1.0333 0.0718 0.044 Uiso 1 1 calc R . .
H51C H 0.9483 1.1175 0.1201 0.044 Uiso 1 1 calc R . .
C52 C 1.0855(2) 0.9429(2) 0.21681(11) 0.0296(7) Uani 1 1 d . . .
H52A H 1.1389 0.8802 0.2284 0.044 Uiso 1 1 calc R . .
H52B H 1.0336 0.9413 0.2439 0.044 Uiso 1 1 calc R . .
H52C H 1.1230 1.0184 0.2207 0.044 Uiso 1 1 calc R . .
C53 C 1.1109(2) 0.9322(2) 0.08451(12) 0.0288(6) Uani 1 1 d . . .
H53A H 1.1653 0.8701 0.0949 0.043 Uiso 1 1 calc R . .
H53B H 1.1471 1.0084 0.0901 0.043 Uiso 1 1 calc R . .
H53C H 1.0723 0.9237 0.0416 0.043 Uiso 1 1 calc R . .
C54 C 1.13804(19) 0.6497(2) 0.16497(13) 0.0322(7) Uani 1 1 d . . .
H54A H 1.1219 0.6555 0.2060 0.048 Uiso 1 1 calc R . .
H54B H 1.1861 0.7140 0.1590 0.048 Uiso 1 1 calc R . .
H54C H 1.1740 0.5750 0.1611 0.048 Uiso 1 1 calc R . .
C55 C 0.9212(2) 0.5318(2) 0.11582(13) 0.0311(7) Uani 1 1 d . . .
H55A H 0.9033 0.5360 0.1565 0.047 Uiso 1 1 calc R . .
H55B H 0.9604 0.4590 0.1123 0.047 Uiso 1 1 calc R . .
H55C H 0.8541 0.5338 0.0840 0.047 Uiso 1 1 calc R . .
C56 C 1.0412(2) 0.6486(2) 0.02791(12) 0.0347(7) Uani 1 1 d . . .
H56A H 1.0871 0.7147 0.0219 0.052 Uiso 1 1 calc R . .
H56B H 0.9736 0.6503 -0.0036 0.052 Uiso 1 1 calc R . .
H56C H 1.0799 0.5754 0.0246 0.052 Uiso 1 1 calc R . .

loop_
_atom_site_aniso_label
_atom_site_aniso_U_11
_atom_site_aniso_U_22
_atom_site_aniso_U_33
_atom_site_aniso_U_23
_atom_site_aniso_U_13
_atom_site_aniso_U_12
Si1 0.0173(3) 0.0184(4) 0.0237(4) -0.0007(3) 0.0035(3) -0.0021(3)
N1 0.0155(10) 0.0181(12) 0.0214(11) -0.0006(9) 0.0055(8) -0.0007(9)
C1 0.0208(13) 0.0178(15) 0.0193(13) -0.0014(11) 0.0059(10) -0.0005(11)
B1 0.0257(15) 0.0077(15) 0.0262(16) 0.0006(13) 0.0111(13) -0.0027(13)
Si2 0.0209(4) 0.0183(4) 0.0337(4) -0.0033(3) 0.0122(3) -0.0005(3)
C2 0.0180(13) 0.0155(15) 0.0188(13) 0.0020(11) 0.0050(10) 0.0008(10)
C3 0.0196(12) 0.0151(14) 0.0179(13) 0.0034(11) 0.0047(10) -0.0034(11)
C4 0.0185(12) 0.0147(14) 0.0175(12) -0.0012(11) 0.0056(10) -0.0030(10)
C11 0.0153(12) 0.0276(16) 0.0187(13) -0.0025(12) 0.0069(10) -0.0047(11)
C12 0.0181(13) 0.0313(17) 0.0268(15) -0.0053(13) 0.0055(11) -0.0008(12)
C13 0.0255(14) 0.0396(19) 0.0303(16) -0.0161(14) 0.0120(12) -0.0079(14)
C14 0.0293(15) 0.053(2) 0.0186(14) -0.0063(15) 0.0047(12) -0.0085(15)
C15 0.0283(14) 0.041(2) 0.0223(15) 0.0047(14) 0.0032(12) -0.0018(13)
C16 0.0241(13) 0.0283(16) 0.0239(14) -0.0014(13) 0.0082(11) -0.0013(12)
C21 0.0135(12) 0.0228(15) 0.0204(13) -0.0026(12) 0.0036(10) -0.0034(11)
C22 0.0244(14) 0.0332(17) 0.0252(14) 0.0016(13) 0.0076(11) 0.0023(13)
C23 0.0237(14) 0.042(2) 0.0383(17) -0.0046(14) 0.0078(12) 0.0092(13)
C24 0.0234(14) 0.056(2) 0.0387(17) -0.0110(16) 0.0183(13) -0.0014(15)
C25 0.0391(16) 0.049(2) 0.0323(16) 0.0033(15) 0.0212(14) -0.0053(16)
C26 0.0284(14) 0.0328(17) 0.0264(15) 0.0018(13) 0.0109(12) 0.0022(13)
C31 0.0163(12) 0.0171(15) 0.0217(13) -0.0041(11) 0.0063(10) -0.0004(11)
C32 0.0202(13) 0.0249(16) 0.0254(14) 0.0027(12) 0.0076(11) 0.0007(12)
C33 0.0275(15) 0.0324(17) 0.0289(15) 0.0054(13) 0.0038(12) 0.0045(13)
C34 0.0183(13) 0.0302(17) 0.0364(16) -0.0029(14) -0.0011(12) 0.0027(12)
C35 0.0191(14) 0.0273(17) 0.0436(17) 0.0040(14) 0.0073(12) -0.0021(12)
C36 0.0219(13) 0.0253(16) 0.0296(15) 0.0062(12) 0.0052(11) 0.0001(12)
C41 0.0150(12) 0.0197(15) 0.0186(13) -0.0010(11) 0.0036(10) 0.0011(11)
C42 0.0446(16) 0.0256(17) 0.0260(15) -0.0092(13) 0.0148(13) -0.0155(14)
C43 0.0516(17) 0.0333(18) 0.0274(15) -0.0051(14) 0.0210(13) -0.0131(15)
C44 0.0330(15) 0.0318(18) 0.0185(13) -0.0039(13) 0.0073(11) 0.0038(14)
C45 0.0248(13) 0.0256(16) 0.0278(14) -0.0105(13) 0.0029(11) -0.0030(12)
C46 0.0191(13) 0.0245(16) 0.0252(14) -0.0023(12) 0.0068(11) -0.0041(12)
C51 0.0280(14) 0.0245(17) 0.0342(16) -0.0018(13) 0.0021(12) -0.0024(12)
C52 0.0232(13) 0.0298(17) 0.0351(16) -0.0021(13) 0.0043(12) -0.0059(12)
C53 0.0281(14) 0.0254(16) 0.0342(15) 0.0016(13) 0.0096(12) -0.0079(12)
C54 0.0261(14) 0.0225(16) 0.0487(18) 0.0027(14) 0.0095(13) 0.0055(13)
C55 0.0299(14) 0.0217(16) 0.0448(17) -0.0040(13) 0.0152(13) -0.0007(12)
C56 0.0347(15) 0.0290(17) 0.0469(18) -0.0128(14) 0.0230(14) -0.0045(13)

loop_
_atom_type_symbol
_atom_type_description
_atom_type_scat_dispersion_real
_atom_type_scat_dispersion_imag
_atom_type_scat_source
C C 0.0033 0.0016 'International Tables Vol C Tables 4.2.6.8 and 6.1.1.4'
H H 0.0000 0.0000 'International Tables Vol C Tables 4.2.6.8 and 6.1.1.4'
B B 0.0013 0.0007 'International Tables Vol C Tables 4.2.6.8 and 6.1.1.4'
N N 0.0061 0.0033 'International Tables Vol C Tables 4.2.6.8 and 6.1.1.4'
Si Si 0.0817 0.0704 'International Tables Vol C Tables 4.2.6.8 and 6.1.1.4'

loop_
_geom_angle_atom_site_label_1
_geom_angle_atom_site_label_2
_geom_angle_atom_site_label_3
_geom_angle
_geom_angle_site_symmetry_1
_geom_angle_site_symmetry_3
_geom_angle_publ_flag
N1 Si1 C52 115.85(11) . . ?
N1 Si1 C51 107.87(10) . . ?
C52 Si1 C51 108.68(12) . . ?
N1 Si1 C53 107.51(11) . . ?
C52 Si1 C53 108.78(12) . . ?
C51 Si1 C53 107.90(12) . . ?
B1 N1 Si1 117.83(17) . . ?
B1 N1 Si2 120.38(17) . . ?
Si1 N1 Si2 121.78(10) . . ?
C2 C1 C11 125.1(2) . . ?
C2 C1 B1 106.7(2) . . ?
C11 C1 B1 128.0(2) . . ?
N1 B1 C4 129.0(2) . . ?
N1 B1 C1 127.3(2) . . ?
C4 B1 C1 103.57(19) . . ?
N1 Si2 C55 108.30(10) . . ?
N1 Si2 C56 115.03(11) . . ?
C55 Si2 C56 108.57(12) . . ?
N1 Si2 C54 107.32(11) . . ?
C55 Si2 C54 108.64(13) . . ?
C56 Si2 C54 108.83(12) . . ?
C1 C2 C21 127.3(2) . . ?
C1 C2 C3 111.47(19) . . ?
C21 C2 C3 121.23(19) . . ?
C4 C3 C31 127.9(2) . . ?
C4 C3 C2 111.41(19) . . ?
C31 C3 C2 120.68(19) . . ?
C3 C4 C41 124.5(2) . . ?
C3 C4 B1 106.62(19) . . ?
C41 C4 B1 128.24(19) . . ?
C16 C11 C12 118.0(2) . . ?
C16 C11 C1 119.7(2) . . ?
C12 C11 C1 122.3(2) . . ?
C13 C12 C11 120.7(2) . . ?
C13 C12 H12A 119.7 . . ?
C11 C12 H12A 119.7 . . ?
C14 C13 C12 120.2(3) . . ?
C14 C13 H13A 119.9 . . ?
C12 C13 H13A 119.9 . . ?
C13 C14 C15 120.1(2) . . ?
C13 C14 H14A 119.9 . . ?
C15 C14 H14A 119.9 . . ?
C14 C15 C16 119.9(3) . . ?
C14 C15 H15A 120.0 . . ?
C16 C15 H15A 120.0 . . ?
C15 C16 C11 121.0(2) . . ?
C15 C16 H16A 119.5 . . ?
C11 C16 H16A 119.5 . . ?
C22 C21 C26 118.7(2) . . ?
C22 C21 C2 120.8(2) . . ?
C26 C21 C2 120.5(2) . . ?
C23 C22 C21 121.1(2) . . ?
C23 C22 H22A 119.4 . . ?
C21 C22 H22A 119.4 . . ?
C24 C23 C22 119.5(3) . . ?
C24 C23 H23A 120.3 . . ?
C22 C23 H23A 120.3 . . ?
C25 C24 C23 120.2(2) . . ?
C25 C24 H24A 119.9 . . ?
C23 C24 H24A 119.9 . . ?
C24 C25 C26 120.6(3) . . ?
C24 C25 H25A 119.7 . . ?
C26 C25 H25A 119.7 . . ?
C25 C26 C21 119.9(3) . . ?
C25 C26 H26A 120.1 . . ?
C21 C26 H26A 120.1 . . ?
C36 C31 C32 118.2(2) . . ?
C36 C31 C3 120.8(2) . . ?
C32 C31 C3 121.0(2) . . ?
C33 C32 C31 120.8(2) . . ?
C33 C32 H32A 119.6 . . ?
C31 C32 H32A 119.6 . . ?
C34 C33 C32 120.3(2) . . ?
C34 C33 H33A 119.9 . . ?
C32 C33 H33A 119.9 . . ?
C35 C34 C33 119.6(2) . . ?
C35 C34 H34A 120.2 . . ?
C33 C34 H34A 120.2 . . ?
C34 C35 C36 120.3(2) . . ?
C34 C35 H35A 119.9 . . ?
C36 C35 H35A 119.9 . . ?
C35 C36 C31 120.8(2) . . ?
C35 C36 H36A 119.6 . . ?
C31 C36 H36A 119.6 . . ?
C46 C41 C42 118.0(2) . . ?
C46 C41 C4 122.3(2) . . ?
C42 C41 C4 119.7(2) . . ?
C43 C42 C41 120.9(2) . . ?
C43 C42 H42A 119.5 . . ?
C41 C42 H42A 119.5 . . ?
C44 C43 C42 120.2(2) . . ?
C44 C43 H43A 119.9 . . ?
C42 C43 H43A 119.9 . . ?
C45 C44 C43 119.6(2) . . ?
C45 C44 H44A 120.2 . . ?
C43 C44 H44A 120.2 . . ?
C44 C45 C46 120.5(2) . . ?
C44 C45 H45A 119.8 . . ?
C46 C45 H45A 119.8 . . ?
C41 C46 C45 120.9(2) . . ?
C41 C46 H46A 119.6 . . ?
C45 C46 H46A 119.6 . . ?
Si1 C51 H51A 109.5 . . ?
Si1 C51 H51B 109.5 . . ?
H51A C51 H51B 109.5 . . ?
Si1 C51 H51C 109.5 . . ?
H51A C51 H51C 109.5 . . ?
H51B C51 H51C 109.5 . . ?
Si1 C52 H52A 109.5 . . ?
Si1 C52 H52B 109.5 . . ?
H52A C52 H52B 109.5 . . ?
Si1 C52 H52C 109.5 . . ?
H52A C52 H52C 109.5 . . ?
H52B C52 H52C 109.5 . . ?
Si1 C53 H53A 109.5 . . ?
Si1 C53 H53B 109.5 . . ?
H53A C53 H53B 109.5 . . ?
Si1 C53 H53C 109.5 . . ?
H53A C53 H53C 109.5 . . ?
H53B C53 H53C 109.5 . . ?
Si2 C54 H54A 109.5 . . ?
Si2 C54 H54B 109.5 . . ?
H54A C54 H54B 109.5 . . ?
Si2 C54 H54C 109.5 . . ?
H54A C54 H54C 109.5 . . ?
H54B C54 H54C 109.5 . . ?
Si2 C55 H55A 109.5 . . ?
Si2 C55 H55B 109.5 . . ?
H55A C55 H55B 109.5 . . ?
Si2 C55 H55C 109.5 . . ?
H55A C55 H55C 109.5 . . ?
H55B C55 H55C 109.5 . . ?
Si2 C56 H56A 109.5 . . ?
Si2 C56 H56B 109.5 . . ?
H56A C56 H56B 109.5 . . ?
Si2 C56 H56C 109.5 . . ?
H56A C56 H56C 109.5 . . ?
H56B C56 H56C 109.5 . . ?

loop_
_geom_bond_atom_site_label_1
_geom_bond_atom_site_label_2
_geom_bond_distance
_geom_bond_site_symmetry_2
_geom_bond_publ_flag
Si1 N1 1.766(2) . ?
Si1 C52 1.860(3) . ?
Si1 C51 1.866(3) . ?
Si1 C53 1.870(2) . ?
N1 B1 1.425(3) . ?
N1 Si2 1.770(2) . ?
C1 C2 1.343(3) . ?
C1 C11 1.479(3) . ?
C1 B1 1.603(3) . ?
B1 C4 1.596(4) . ?
Si2 C55 1.864(3) . ?
Si2 C56 1.864(3) . ?
Si2 C54 1.868(3) . ?
C2 C21 1.489(3) . ?
C2 C3 1.528(3) . ?
C3 C4 1.349(3) . ?
C3 C31 1.480(3) . ?
C4 C41 1.480(3) . ?
C11 C16 1.396(3) . ?
C11 C12 1.398(3) . ?
C12 C13 1.390(3) . ?
C12 H12A 0.9500 . ?
C13 C14 1.378(4) . ?
C13 H13A 0.9500 . ?
C14 C15 1.381(4) . ?
C14 H14A 0.9500 . ?
C15 C16 1.387(3) . ?
C15 H15A 0.9500 . ?
C16 H16A 0.9500 . ?
C21 C22 1.390(3) . ?
C21 C26 1.391(3) . ?
C22 C23 1.385(3) . ?
C22 H22A 0.9500 . ?
C23 C24 1.377(4) . ?
C23 H23A 0.9500 . ?
C24 C25 1.373(4) . ?
C24 H24A 0.9500 . ?
C25 C26 1.388(3) . ?
C25 H25A 0.9500 . ?
C26 H26A 0.9500 . ?
C31 C36 1.393(3) . ?
C31 C32 1.395(3) . ?
C32 C33 1.385(3) . ?
C32 H32A 0.9500 . ?
C33 C34 1.381(4) . ?
C33 H33A 0.9500 . ?
C34 C35 1.381(4) . ?
C34 H34A 0.9500 . ?
C35 C36 1.385(3) . ?
C35 H35A 0.9500 . ?
C36 H36A 0.9500 . ?
C41 C46 1.388(3) . ?
C41 C42 1.393(3) . ?
C42 C43 1.392(3) . ?
C42 H42A 0.9500 . ?
C43 C44 1.378(4) . ?
C43 H43A 0.9500 . ?
C44 C45 1.375(3) . ?
C44 H44A 0.9500 . ?
C45 C46 1.392(3) . ?
C45 H45A 0.9500 . ?
C46 H46A 0.9500 . ?
C51 H51A 0.9800 . ?
C51 H51B 0.9800 . ?
C51 H51C 0.9800 . ?
C52 H52A 0.9800 . ?
C52 H52B 0.9800 . ?
C52 H52C 0.9800 . ?
C53 H53A 0.9800 . ?
C53 H53B 0.9800 . ?
C53 H53C 0.9800 . ?
C54 H54A 0.9800 . ?
C54 H54B 0.9800 . ?
C54 H54C 0.9800 . ?
C55 H55A 0.9800 . ?
C55 H55B 0.9800 . ?
C55 H55C 0.9800 . ?
C56 H56A 0.9800 . ?
C56 H56B 0.9800 . ?
C56 H56C 0.9800 . ?

loop_
_geom_torsion_atom_site_label_1
_geom_torsion_atom_site_label_2
_geom_torsion_atom_site_label_3
_geom_torsion_atom_site_label_4
_geom_torsion
_geom_torsion_site_symmetry_1
_geom_torsion_site_symmetry_2
_geom_torsion_site_symmetry_3
_geom_torsion_site_symmetry_4
_geom_torsion_publ_flag
C52 Si1 N1 B1 99.19(19) . . . . ?
C51 Si1 N1 B1 -22.8(2) . . . . ?
C53 Si1 N1 B1 -138.95(18) . . . . ?
C52 Si1 N1 Si2 -81.81(15) . . . . ?
C51 Si1 N1 Si2 156.18(13) . . . . ?
C53 Si1 N1 Si2 40.05(16) . . . . ?
Si1 N1 B1 C4 120.4(2) . . . . ?
Si2 N1 B1 C4 -58.6(3) . . . . ?
Si1 N1 B1 C1 -55.6(3) . . . . ?
Si2 N1 B1 C1 125.4(2) . . . . ?
C2 C1 B1 N1 175.5(2) . . . . ?
C11 C1 B1 N1 -10.2(4) . . . . ?
C2 C1 B1 C4 -1.3(3) . . . . ?
C11 C1 B1 C4 173.0(2) . . . . ?
B1 N1 Si2 C55 -19.2(2) . . . . ?
Si1 N1 Si2 C55 161.83(13) . . . . ?
B1 N1 Si2 C56 102.4(2) . . . . ?
Si1 N1 Si2 C56 -76.53(16) . . . . ?
B1 N1 Si2 C54 -136.31(19) . . . . ?
Si1 N1 Si2 C54 44.72(16) . . . . ?
C11 C1 C2 C21 3.4(4) . . . . ?
B1 C1 C2 C21 178.0(2) . . . . ?
C11 C1 C2 C3 -176.0(2) . . . . ?
B1 C1 C2 C3 -1.4(3) . . . . ?
C1 C2 C3 C4 4.2(3) . . . . ?
C21 C2 C3 C4 -175.2(2) . . . . ?
C1 C2 C3 C31 -174.3(2) . . . . ?
C21 C2 C3 C31 6.3(3) . . . . ?
C31 C3 C4 C41 2.3(4) . . . . ?
C2 C3 C4 C41 -176.1(2) . . . . ?
C31 C3 C4 B1 173.6(2) . . . . ?
C2 C3 C4 B1 -4.8(3) . . . . ?
N1 B1 C4 C3 -172.9(3) . . . . ?
C1 B1 C4 C3 3.8(3) . . . . ?
N1 B1 C4 C41 -2.0(4) . . . . ?
C1 B1 C4 C41 174.7(2) . . . . ?
C2 C1 C11 C16 124.2(3) . . . . ?
B1 C1 C11 C16 -49.1(3) . . . . ?
C2 C1 C11 C12 -55.7(4) . . . . ?
B1 C1 C11 C12 131.0(3) . . . . ?
C16 C11 C12 C13 -1.5(3) . . . . ?
C1 C11 C12 C13 178.4(2) . . . . ?
C11 C12 C13 C14 0.3(4) . . . . ?
C12 C13 C14 C15 0.8(4) . . . . ?
C13 C14 C15 C16 -0.6(4) . . . . ?
C14 C15 C16 C11 -0.6(4) . . . . ?
C12 C11 C16 C15 1.7(3) . . . . ?
C1 C11 C16 C15 -178.3(2) . . . . ?
C1 C2 C21 C22 119.8(3) . . . . ?
C3 C2 C21 C22 -60.9(3) . . . . ?
C1 C2 C21 C26 -60.3(4) . . . . ?
C3 C2 C21 C26 119.0(3) . . . . ?
C26 C21 C22 C23 0.7(4) . . . . ?
C2 C21 C22 C23 -179.5(2) . . . . ?
C21 C22 C23 C24 -1.6(4) . . . . ?
C22 C23 C24 C25 1.2(4) . . . . ?
C23 C24 C25 C26 0.1(4) . . . . ?
C24 C25 C26 C21 -0.9(4) . . . . ?
C22 C21 C26 C25 0.6(4) . . . . ?
C2 C21 C26 C25 -179.3(2) . . . . ?
C4 C3 C31 C36 121.4(3) . . . . ?
C2 C3 C31 C36 -60.3(3) . . . . ?
C4 C3 C31 C32 -61.4(4) . . . . ?
C2 C3 C31 C32 116.9(2) . . . . ?
C36 C31 C32 C33 0.5(4) . . . . ?
C3 C31 C32 C33 -176.9(2) . . . . ?
C31 C32 C33 C34 -1.4(4) . . . . ?
C32 C33 C34 C35 0.8(4) . . . . ?
C33 C34 C35 C36 0.7(4) . . . . ?
C34 C35 C36 C31 -1.6(4) . . . . ?
C32 C31 C36 C35 1.0(4) . . . . ?
C3 C31 C36 C35 178.4(2) . . . . ?
C3 C4 C41 C46 -59.4(4) . . . . ?
B1 C4 C41 C46 131.1(3) . . . . ?
C3 C4 C41 C42 120.2(3) . . . . ?
B1 C4 C41 C42 -49.2(4) . . . . ?
C46 C41 C42 C43 1.3(4) . . . . ?
C4 C41 C42 C43 -178.3(2) . . . . ?
C41 C42 C43 C44 -0.8(4) . . . . ?
C42 C43 C44 C45 -0.2(4) . . . . ?
C43 C44 C45 C46 0.5(4) . . . . ?
C42 C41 C46 C45 -1.0(4) . . . . ?
C4 C41 C46 C45 178.6(2) . . . . ?
C44 C45 C46 C41 0.1(4) . . . . ?

loop_
_cod_related_entry_id
_cod_related_entry_database
_cod_related_entry_code
1 ChemSpider 30653056
